data_4313925
loop_
_publ_author_name
'Matthias Stender'
'Rochelle L. White-Morris'
'Marilyn M. Olmstead'
'Alan L. Balch'

_publ_section_title
;
 New Structural Features of Unsupported Chains of Metal Ions in
 Luminescent [(NH3)4Pt][Au(CN)2]2.1.5(H2O) and Related Salts
;
_journal_name_full 'Inorganic Chemistry'
_journal_page_first 4504
_journal_page_last 4506
_journal_paper_doi 10.1021/ic034383o
_journal_volume 42
_journal_year 2003
_chemical_formula_sum 'C4 H6 Au2 N6 Ni'
_chemical_formula_weight 590.79
_chemical_name_common '[Ni(NH~3~)~2~][Au(CN)~2~]'
_chemical_name_systematic
; 
 ? 
;
_space_group_IT_number 15
_symmetry_cell_setting monoclinic
_symmetry_space_group_name_Hall '-C 2yc'
_symmetry_space_group_name_H-M 'C 1 2/c 1'
_atom_sites_solution_hydrogens geom
_atom_sites_solution_primary direct
_atom_sites_solution_secondary difmap
_audit_creation_method SHELXL-97
_cell_angle_alpha 90.00
_cell_angle_beta 110.324(5)
_cell_angle_gamma 90.00
_cell_formula_units_Z 4
_cell_length_a 17.640(3)
_cell_length_b 10.4421(17)
_cell_length_c 6.1659(10)
_cell_measurement_reflns_used 967
_cell_measurement_temperature 90(2)
_cell_measurement_theta_max 30.70
_cell_measurement_theta_min 3.83
_cell_volume 1065.0(3)
_computing_cell_refinement 'Bruker SMART'
_computing_data_collection 'Bruker SMART'
_computing_data_reduction 'Bruker SHELXTL v. 5.10'
_computing_molecular_graphics 'XP, Bruker SHELXTL v. 5.10'
_computing_publication_material 'XCIF, Bruker SHELXTL v. 5.10'
_computing_structure_refinement 'XL, Bruker SHELXTL v. 5.10'
_computing_structure_solution 'XS, Bruker SHELXTL v. 5.10'
_diffrn_ambient_temperature 90(2)
_diffrn_detector_area_resol_mean 8.3
_diffrn_measured_fraction_theta_full 0.986
_diffrn_measured_fraction_theta_max 0.986
_diffrn_measurement_device_type 'Bruker SMART 1000'
_diffrn_measurement_method \w
_diffrn_radiation_monochromator graphite
_diffrn_radiation_source 'normal-focus sealed tube'
_diffrn_radiation_type MoK\a
_diffrn_radiation_wavelength 0.71073
_diffrn_reflns_av_R_equivalents 0.0339
_diffrn_reflns_av_sigmaI/netI 0.0296
_diffrn_reflns_limit_h_max 25
_diffrn_reflns_limit_h_min -25
_diffrn_reflns_limit_k_max 14
_diffrn_reflns_limit_k_min -15
_diffrn_reflns_limit_l_max 8
_diffrn_reflns_limit_l_min -8
_diffrn_reflns_number 6935
_diffrn_reflns_theta_full 29.99
_diffrn_reflns_theta_max 30.0
_diffrn_reflns_theta_min 2.3
_diffrn_standards_decay_% <0.01
_diffrn_standards_number '50 frames remeasured'
_exptl_absorpt_coefficient_mu 29.195
_exptl_absorpt_correction_T_max 0.481
_exptl_absorpt_correction_T_min 0.250
_exptl_absorpt_correction_type multi-scan
_exptl_absorpt_process_details
;SADABS: an empirical absorption program by G. M. Sheldrick
using the method described by Blessing, R. H.; Acta Cryst.
A51, 1995, 33.
;
_exptl_crystal_colour colorless
_exptl_crystal_density_diffrn 3.684
_exptl_crystal_density_method 'not measured'
_exptl_crystal_description block
_exptl_crystal_F_000 1032
_exptl_crystal_size_max 0.06
_exptl_crystal_size_mid 0.05
_exptl_crystal_size_min 0.03
_refine_diff_density_max 1.562
_refine_diff_density_min -1.515
_refine_diff_density_rms 0.215
_refine_ls_extinction_coef 0.00057(4)
_refine_ls_extinction_expression Fc^*^=kFc[1+0.001xFc^2^\l^3^/sin(2\q)]^-1/4^
_refine_ls_extinction_method SHELXL
_refine_ls_goodness_of_fit_ref 1.060
_refine_ls_hydrogen_treatment constr
_refine_ls_matrix_type full
_refine_ls_number_parameters 66
_refine_ls_number_reflns 1538
_refine_ls_number_restraints 0
_refine_ls_restrained_S_all 1.060
_refine_ls_R_factor_all 0.0211
_refine_ls_R_factor_gt 0.0177
_refine_ls_shift/su_max 0.001
_refine_ls_shift/su_mean 0.000
_refine_ls_structure_factor_coef Fsqd
_refine_ls_weighting_details 'calc w=1/[\s^2^(Fo^2^)+(0.0153P)^2^+] where P=(Fo^2^+2Fc^2^)/3'
_refine_ls_weighting_scheme calc
_refine_ls_wR_factor_gt 0.0382
_refine_ls_wR_factor_ref 0.0391
_reflns_number_gt 1475
_reflns_number_total 1617
_reflns_threshold_expression I>2\s(I)
_cod_data_source_file ic034383osi20030410_060833_3.cif
_cod_data_source_block mas131
_cod_original_cell_volume 1065.1(3)
_cod_database_code 4313925

loop_
_symmetry_equiv_pos_as_xyz
'x, y, z'
'-x, y, -z+1/2'
'x+1/2, y+1/2, z'
'-x+1/2, y+1/2, -z+1/2'
'-x, -y, -z'
'x, -y, z-1/2'
'-x+1/2, -y+1/2, -z'
'x+1/2, -y+1/2, z-1/2'

loop_
_atom_site_label
_atom_site_type_symbol
_atom_site_fract_x
_atom_site_fract_y
_atom_site_fract_z
_atom_site_U_iso_or_equiv
_atom_site_adp_type
_atom_site_occupancy
_atom_site_symmetry_multiplicity
_atom_site_calc_flag
_atom_site_refinement_flags
_atom_site_disorder_assembly
_atom_site_disorder_group
Au1 Au 0.5000 0.0000 1.0000 0.00836(6) Uani 1 2 d S . .
C1 C 0.3916(3) 0.0770(4) 0.9512(8) 0.0112(8) Uani 1 1 d . . .
N1 N 0.3315(2) 0.1251(4) 0.9344(7) 0.0098(7) Uani 1 1 d . . .
Au2 Au 0.0000 0.207143(19) 0.2500 0.01186(7) Uani 1 2 d S . .
N2 N 0.1579(3) 0.2043(4) 0.6900(7) 0.0130(8) Uani 1 1 d . . .
C2 C 0.0991(3) 0.2031(4) 0.5285(8) 0.0144(9) Uani 1 1 d . . .
Ni1 Ni 0.2500 0.2500 1.0000 0.00790(13) Uani 1 2 d S . .
N3 N 0.2902(2) 0.3912(4) 0.8233(7) 0.0134(8) Uani 1 1 d . . .
H3A H 0.3379 0.4243 0.9188 0.020 Uiso 1 1 calc R . .
H3B H 0.2527 0.4548 0.7773 0.020 Uiso 1 1 calc R . .
H3C H 0.2976 0.3559 0.6971 0.020 Uiso 1 1 calc R . .

loop_
_atom_site_aniso_label
_atom_site_aniso_U_11
_atom_site_aniso_U_22
_atom_site_aniso_U_33
_atom_site_aniso_U_23
_atom_site_aniso_U_13
_atom_site_aniso_U_12
Au1 0.00675(10) 0.00836(10) 0.00964(12) -0.00017(7) 0.00242(12) 0.00217(11)
C1 0.013(2) 0.0088(19) 0.010(2) -0.0022(15) 0.0019(17) -0.0030(16)
N1 0.0080(18) 0.0095(16) 0.0125(18) -0.0002(13) 0.0043(15) -0.0010(13)
Au2 0.00842(10) 0.01392(10) 0.01000(12) 0.000 -0.00090(13) 0.000
N2 0.015(2) 0.0088(18) 0.0134(18) -0.0006(14) 0.0033(16) 0.0018(14)
C2 0.019(2) 0.011(2) 0.012(2) 0.0001(16) 0.0035(19) 0.0005(16)
Ni1 0.0063(3) 0.0075(3) 0.0087(4) -0.0006(4) 0.0010(4) 0.0014(2)
N3 0.0097(19) 0.0115(18) 0.019(2) 0.0012(15) 0.0055(16) 0.0025(14)

loop_
_atom_type_symbol
_atom_type_description
_atom_type_scat_dispersion_real
_atom_type_scat_dispersion_imag
_atom_type_scat_source
C C 0.0033 0.0016 'International Tables Vol C Tables 4.2.6.8 and 6.1.1.4'
H H 0.0000 0.0000 'International Tables Vol C Tables 4.2.6.8 and 6.1.1.4'
N N 0.0061 0.0033 'International Tables Vol C Tables 4.2.6.8 and 6.1.1.4'
Au Au -2.0133 8.8022 'International Tables Vol C Tables 4.2.6.8 and 6.1.1.4'
Ni Ni 0.3393 1.1124 'International Tables Vol C Tables 4.2.6.8 and 6.1.1.4'

loop_
_geom_angle_atom_site_label_1
_geom_angle_atom_site_label_2
_geom_angle_atom_site_label_3
_geom_angle
_geom_angle_site_symmetry_1
_geom_angle_site_symmetry_3
_geom_angle_publ_flag
C1 Au1 C1 180.000(1) 5_657 . ?
C1 Au1 Au1 100.48(13) . 2_656 ?
C1 Au1 Au1 79.52(13) . 2_657 ?
Au1 Au1 Au1 180.0 2_656 2_657 ?
N1 C1 Au1 176.1(4) . . ?
C1 N1 Ni1 159.6(4) . . ?
C2 Au2 C2 177.6(3) . 2 ?
C2 N2 Ni1 164.9(4) . . ?
N2 C2 Au2 177.9(4) . . ?
N1 Ni1 N1 180.0 7_557 . ?
N1 Ni1 N2 87.19(16) . 7_557 ?
N1 Ni1 N2 92.81(16) . . ?
N2 Ni1 N2 180.000(1) 7_557 . ?
N1 Ni1 N3 92.39(15) 7_557 . ?
N1 Ni1 N3 87.61(15) . . ?
N2 Ni1 N3 91.07(17) 7_557 . ?
N2 Ni1 N3 88.93(16) . . ?
N2 Ni1 N3 88.93(16) 7_557 7_557 ?
N3 Ni1 N3 180.00(16) . 7_557 ?

loop_
_geom_bond_atom_site_label_1
_geom_bond_atom_site_label_2
_geom_bond_distance
_geom_bond_site_symmetry_2
_geom_bond_publ_flag
Au1 C1 1.999(5) . ?
Au1 Au1 3.0829(5) 2_656 ?
Au1 Au1 3.0830(5) 2_657 ?
C1 N1 1.143(6) . ?
N1 Ni1 2.083(4) . ?
Au2 C2 1.981(5) . ?
N2 C2 1.162(7) . ?
N2 Ni1 2.089(4) . ?
Ni1 N1 2.083(4) 7_557 ?
Ni1 N2 2.089(4) 7_557 ?
Ni1 N3 2.098(4) . ?
Ni1 N3 2.098(4) 7_557 ?

loop_
_geom_hbond_atom_site_label_D
_geom_hbond_atom_site_label_H
_geom_hbond_atom_site_label_A
_geom_hbond_distance_DH
_geom_hbond_distance_HA
_geom_hbond_distance_DA
_geom_hbond_angle_DHA
_geom_hbond_site_symmetry_A
N3 H3C N1 0.91 2.78 2.895(5) 88.3 .
